data_3000014
loop_
_publ_author_name
'Habib Boughzala'

_publ_section_title
;

 Crystal structure of a (III/IV) chromium mixed valence cesium

 tris(arsenate): Cs~3~(CrO)~4~(AsO~4~)~3~

;
_journal_name_full 'To be published in Acta Cryst. Section E'
_chemical_formula_sum 'As3 Cr4 Cs3 O16'
_chemical_name_systematic 'Tricesium Tetraoxotetrachromium Tris(arsenate)'
_symmetry_space_group_name_Hall 'P -4 2 3'
_symmetry_space_group_name_H-M 'P -4 3 m'
_cell_angle_alpha 90.00
_cell_angle_beta 90.00
_cell_angle_gamma 90.00
_cell_length_a 7.794(3)
_cell_length_b 7.794(3)
_cell_length_c 7.794(3)
_cell_measurement_temperature 293(2)
_cell_volume 473.5(3)
_diffrn_ambient_temperature 293(2)
_diffrn_radiation_probe x-ray
_diffrn_radiation_type MoK\a
_diffrn_radiation_wavelength 0.71073
_refine_ls_goodness_of_fit_ref 1.312
_refine_ls_R_factor_all 0.0471
_refine_ls_R_factor_gt 0.0469
_refine_ls_wR_factor_gt 0.1360
_refine_ls_wR_factor_ref 0.1360
_cod_database_code 3000014
_cod_hold_until_date 2013-12-25

loop_
_atom_site_label
_atom_site_fract_x
_atom_site_fract_y
_atom_site_fract_z
? ? ? ?
